data_7058455
loop_
_publ_author_name
'Sun, Zhi-Bing'
'Li, Yi-Lin'
'Zhang, Zhe-Hua'
'Li, Zi-Feng'
'Xiao, Bo'
'Li, Gang'

_publ_section_title
;
 A path to improve proton conductivity: from a 3D hydrogen-bonded organic
 framework to a 3D copper-organic framework
;
_journal_issue 26
_journal_name_full 'New Journal of Chemistry'
_journal_page_first 10637
_journal_paper_doi 10.1039/C9NJ02025J
_journal_volume 43
_journal_year 2019
_chemical_formula_moiety 'C40 H47 Cu6 N8 O13 S3, 2.75(C H4 O)'
_chemical_formula_sum 'C42.75 H58 Cu6 N8 O15.75 S3'
_chemical_formula_weight 1413.45
_space_group_crystal_system orthorhombic
_space_group_IT_number 61
_space_group_name_Hall '-P 2ac 2ab'
_space_group_name_H-M_alt 'P b c a'
_symmetry_space_group_name_Hall '-P 2ac 2ab'
_symmetry_space_group_name_H-M 'P b c a'
_atom_sites_solution_hydrogens mixed
_atom_sites_solution_primary dual
_audit_block_doi 10.5517/ccdc.csd.cc1ny74z
_audit_creation_date 2019-05-30
_audit_creation_method
;
Olex2 1.2
(compiled 2018.05.29 svn.r3508 for OlexSys, GUI svn.r5506)
;
_audit_update_record
;
2019-05-31 deposited with the CCDC.    2019-06-06 downloaded from the CCDC.
;
_cell_angle_alpha 90
_cell_angle_beta 90
_cell_angle_gamma 90
_cell_formula_units_Z 8
_cell_length_a 21.8459(9)
_cell_length_b 19.8487(5)
_cell_length_c 25.4804(8)
_cell_measurement_reflns_used 8020
_cell_measurement_temperature 116.6
_cell_measurement_theta_max 29.2570
_cell_measurement_theta_min 3.0789
_cell_volume 11048.6(6)
_computing_cell_refinement
;
CrysAlisPro, Agilent Technologies,
Version 1.171.35.11 (release 16-05-2011 CrysAlis171 .NET)
(compiled May 16 2011,17:55:39)
;
_computing_data_collection
;
CrysAlisPro, Agilent Technologies,
Version 1.171.35.11 (release 16-05-2011 CrysAlis171 .NET)
(compiled May 16 2011,17:55:39)
;
_computing_data_reduction
;
CrysAlisPro, Agilent Technologies,
Version 1.171.35.11 (release 16-05-2011 CrysAlis171 .NET)
(compiled May 16 2011,17:55:39)
;
_computing_molecular_graphics 'Olex2 (Dolomanov et al., 2009)'
_computing_publication_material 'Olex2 (Dolomanov et al., 2009)'
_computing_structure_refinement 'ShelXL (Sheldrick, 2015)'
_computing_structure_solution 'ShelXT (Sheldrick, 2015)'
_diffrn_ambient_temperature 116.6
_diffrn_detector_area_resol_mean 10.3592
_diffrn_measured_fraction_theta_full 0.997
_diffrn_measured_fraction_theta_max 0.997
_diffrn_measurement_details
;
#__ type_ start__ end____ width___ exp.time_
  1 omega   -5.00   49.00   1.0000   25.0000
omega____ theta____ kappa____ phi______ frames
    -      -11.4683   38.0000  -90.0000 54

#__ type_ start__ end____ width___ exp.time_
  2 omega   -8.00   77.00   1.0000   25.0000
omega____ theta____ kappa____ phi______ frames
    -       11.7808   77.0000  150.0000 85
;
_diffrn_measurement_device_type 'Xcalibur, Atlas, Gemini ultra'
_diffrn_measurement_method '\w scans'
_diffrn_orient_matrix_UB_11 0.0296144000
_diffrn_orient_matrix_UB_12 0.0028936000
_diffrn_orient_matrix_UB_13 0.0111539000
_diffrn_orient_matrix_UB_21 -0.0132702000
_diffrn_orient_matrix_UB_22 0.0074174000
_diffrn_orient_matrix_UB_23 0.0247410000
_diffrn_orient_matrix_UB_31 -0.0003886000
_diffrn_orient_matrix_UB_32 -0.0348440000
_diffrn_orient_matrix_UB_33 0.0062257000
_diffrn_radiation_monochromator graphite
_diffrn_radiation_type MoK\a
_diffrn_radiation_wavelength 0.71073
_diffrn_reflns_av_R_equivalents 0.0638
_diffrn_reflns_av_unetI/netI 0.0673
_diffrn_reflns_Laue_measured_fraction_full 0.997
_diffrn_reflns_Laue_measured_fraction_max 0.997
_diffrn_reflns_limit_h_max 26
_diffrn_reflns_limit_h_min -19
_diffrn_reflns_limit_k_max 24
_diffrn_reflns_limit_k_min -22
_diffrn_reflns_limit_l_max 21
_diffrn_reflns_limit_l_min -31
_diffrn_reflns_number 33155
_diffrn_reflns_point_group_measured_fraction_full 0.997
_diffrn_reflns_point_group_measured_fraction_max 0.997
_diffrn_reflns_theta_full 25.242
_diffrn_reflns_theta_max 25.681
_diffrn_reflns_theta_min 3.085
_diffrn_source 'Enhance (Mo) X-ray Source'
_exptl_absorpt_coefficient_mu 2.453
_exptl_absorpt_correction_T_max 1.00000
_exptl_absorpt_correction_T_min 0.28303
_exptl_absorpt_correction_type multi-scan
_exptl_absorpt_process_details
;
CrysAlisPro, Agilent Technologies,
Version 1.171.35.11 (release 16-05-2011 CrysAlis171 .NET)
(compiled May 16 2011,17:55:39)
Empirical absorption correction using spherical harmonics,
 implemented in SCALE3 ABSPACK scaling algorithm.
;
_exptl_crystal_colour colourless
_exptl_crystal_colour_primary colourless
_exptl_crystal_density_diffrn 1.699
_exptl_crystal_description block
_exptl_crystal_F_000 5747
_exptl_crystal_size_max 0.12
_exptl_crystal_size_mid 0.1
_exptl_crystal_size_min 0.1
_refine_diff_density_max 1.096
_refine_diff_density_min -0.654
_refine_diff_density_rms 0.147
_refine_ls_extinction_method none
_refine_ls_goodness_of_fit_ref 1.092
_refine_ls_hydrogen_treatment mixed
_refine_ls_matrix_type full
_refine_ls_number_parameters 759
_refine_ls_number_reflns 10465
_refine_ls_number_restraints 93
_refine_ls_restrained_S_all 1.091
_refine_ls_R_factor_all 0.0917
_refine_ls_R_factor_gt 0.0560
_refine_ls_shift/su_max 0.001
_refine_ls_shift/su_mean 0.000
_refine_ls_structure_factor_coef Fsqd
_refine_ls_weighting_details 'w=1/[\s^2^(Fo^2^)+(0.0697P)^2^+43.1867P] where P=(Fo^2^+2Fc^2^)/3'
_refine_ls_weighting_scheme calc
_refine_ls_wR_factor_gt 0.1364
_refine_ls_wR_factor_ref 0.1665
_reflns_Friedel_coverage 0.000
_reflns_number_gt 7470
_reflns_number_total 10465
_reflns_threshold_expression 'I > 2\s(I)'
_cod_data_source_file c9nj02025j2.cif
_cod_data_source_block 170418_szb_10
_cod_depositor_comments 'Adding full bibliography for 7058455.cif.'
_cod_database_code 7058455
_shelx_shelxl_version_number 2018/3
_chemical_oxdiff_formula c53h36n2o2Cu1
_shelx_space_group_comment
;
The symmetry employed for this shelxl refinement is uniquely defined
by the following loop, which should always be used as a source of
symmetry information in preference to the above space-group names.
They are only intended as comments.
;
_shelx_estimated_absorpt_t_max 0.792
_shelx_estimated_absorpt_t_min 0.757
_reflns_odcompleteness_completeness 99.57
_reflns_odcompleteness_iscentric 1
_reflns_odcompleteness_theta 26.32
_olex2_refinement_description
;
1. Fixed Uiso
 At 1.2 times of:
  All C(H) groups, All C(H,H) groups
 At 1.5 times of:
  All C(H,H,H) groups, All O(H) groups, All O(H,H) groups
2. Restrained distances
 C32-N8
 1.4 with sigma of 0.02
 H15A-O12
 2.2 with sigma of 0.02
 C33A-C41_$1
 3.4 with sigma of 0.02
 O9-H9
 0.87 with sigma of 0.01
 H41B_$1-H33D
 2.2 with sigma of 0.02
 O16-C43
 1.4 with sigma of 0.02
 O16A-C43A
 1.4 with sigma of 0.02
 C17-H9
 1.910813 with sigma of 0.02
 Cu4-H9
 3.027519 with sigma of 0.02
3. Uiso/Uaniso restraints and constraints
Uanis(O16A) \\sim Ueq, Uanis(C43A) \\sim Ueq, Uanis(C43) \\sim Ueq, Uanis(O16)
\\sim Ueq: with sigma of 0.01 and sigma for terminal atoms of 0.02
Uanis(C32A) \\sim Ueq: with sigma of 0.01 and sigma for terminal atoms of 0.02
4. Rigid body (RIGU) restrains
 O13, N8, C32, C31, C33, C32A, N8A, C33A, C31A
 with sigma for 1-2 distances of 0.004 and sigma for 1-3 distances of 0.004
 O16, C43, C43A, O16A
 with sigma for 1-2 distances of 0.004 and sigma for 1-3 distances of 0.004
5. Others
 Sof(C32A)=Sof(H32D)=Sof(H32E)=Sof(H32F)=Sof(N8A)=Sof(C33A)=Sof(H33D)=
 Sof(H33E)=Sof(H33F)=Sof(C31A)=Sof(H31A)=1-FVAR(1)
 Sof(N8)=Sof(C32)=Sof(H32A)=Sof(H32B)=Sof(H32C)=Sof(C31)=Sof(H31)=Sof(C33)=
 Sof(H33A)=Sof(H33B)=Sof(H33C)=FVAR(1)
 Fixed Sof: O16(0.5) H16(0.5) C43(0.5) H43A(0.5) H43B(0.5) H43C(0.5)
 C43A(0.25) H43D(0.25) H43E(0.25) H43F(0.25) O16A(0.25) H16D(0.25)
6.a Riding coordinates:
 O15(H15A), O16(H16), O16A(H16D)
6.b Rotating group:
 O10(H10A,H10B)
6.c Secondary CH2 refined with riding coordinates:
 C4(H4A,H4B), C9(H9A,H9B), C20(H20A,H20B)
6.d Aromatic/amide H refined with riding coordinates:
 C28(H28), C31(H31), C11(H11), C15(H15), C35(H35), C39(H39), C12(H12),
 C14(H14), C36(H36), C38(H38), C22(H22), C26(H26), C23(H23), C25(H25),
 C31A(H31A)
6.e Idealised Me refined as rotating group:
 C17(H17A,H17B,H17C), C32(H32A,H32B,H32C), C33(H33A,H33B,H33C), C16(H16A,H16B,
 H16C), C40(H40A,H40B,H40C), C29(H29A,H29B,H29C), C30(H30A,H30B,H30C), C27(H27A,
 H27B,H27C), C41(H41A,H41B,H41C), C42(H42A,H42B,H42C), C43(H43A,H43B,H43C),
 C32A(H32D,H32E,H32F), C33A(H33D,H33E,H33F), C43A(H43D,H43E,H43F)
6.f Idealised tetrahedral OH refined as rotating group:
 O14(H14A)
;
_olex2_submission_special_instructions 'No special instructions were received'

loop_
_space_group_symop_operation_xyz
'x, y, z'
'-x+1/2, -y, z+1/2'
'x+1/2, -y+1/2, -z'
'-x, y+1/2, -z+1/2'
'-x, -y, -z'
'x-1/2, y, -z-1/2'
'-x-1/2, y-1/2, z'
'x, -y-1/2, z-1/2'

loop_
_atom_site_label
_atom_site_type_symbol
_atom_site_fract_x
_atom_site_fract_y
_atom_site_fract_z
_atom_site_U_iso_or_equiv
_atom_site_adp_type
_atom_site_occupancy
_atom_site_site_symmetry_order
_atom_site_calc_flag
_atom_site_refinement_flags_posn
_atom_site_refinement_flags_adp
_atom_site_refinement_flags_occupancy
_atom_site_disorder_assembly
_atom_site_disorder_group
Cu5 Cu 0.58316(4) 0.48562(3) 0.95281(3) 0.02193(18) Uani 1 1 d . . . . .
Cu1 Cu 0.02897(3) 0.60712(3) 0.51705(3) 0.02210(18) Uani 1 1 d . . . . .
Cu4 Cu 0.61117(4) 0.62166(4) 0.77564(3) 0.0310(2) Uani 1 1 d D . . . .
Cu2 Cu 0.25872(4) 0.67962(4) 0.53798(3) 0.0317(2) Uani 1 1 d . . . . .
Cu3 Cu 0.44567(4) 0.75590(4) 0.68083(3) 0.0327(2) Uani 1 1 d . . . . .
Cu6 Cu 0.46061(3) 0.45639(3) 0.92655(3) 0.02205(18) Uani 1 1 d . . . . .
S3 S 0.44462(7) 0.87775(7) 0.53143(5) 0.0183(3) Uani 1 1 d . . . . .
S2 S 0.48705(7) 0.56340(7) 0.90904(5) 0.0200(3) Uani 1 1 d . . . . .
S1 S 0.12576(7) 0.52840(7) 0.47323(5) 0.0197(3) Uani 1 1 d . . . . .
O8 O 0.6694(2) 0.5811(2) 0.82278(16) 0.0313(10) Uani 1 1 d . . . . .
O1 O 0.1844(2) 0.7138(2) 0.56652(19) 0.0365(11) Uani 1 1 d . . . . .
O10 O 0.6748(3) 0.6662(3) 0.7343(3) 0.0674(19) Uani 1 1 d . . . . .
H10A H 0.658490 0.686165 0.706572 0.101 Uiso 1 1 d GR . . . .
H10B H 0.703544 0.693581 0.741785 0.101 Uiso 1 1 d GR . . . .
O7 O 0.5484(2) 0.6751(2) 0.73795(17) 0.0378(12) Uani 1 1 d . . . . .
O9 O 0.6101(3) 0.5278(3) 0.7209(2) 0.0628(17) Uani 1 1 d D . . . .
H9 H 0.617(3) 0.5238(14) 0.6869(5) 0.094 Uiso 1 1 d DR . . . .
O2 O 0.3317(2) 0.6403(2) 0.50683(19) 0.0391(11) Uani 1 1 d . . . . .
O4 O 0.2972(2) 0.6962(2) 0.60646(19) 0.0419(12) Uani 1 1 d . . . . .
O13 O 0.2732(3) 0.7753(2) 0.4917(2) 0.0481(13) Uani 1 1 d . U . . .
O6 O 0.4514(2) 0.7081(2) 0.74594(18) 0.0369(11) Uani 1 1 d . . . . .
O3 O 0.3619(2) 0.5608(3) 0.4513(2) 0.0494(14) Uani 1 1 d . . . . .
O11 O 0.5025(2) 0.8258(2) 0.70061(18) 0.0377(12) Uani 1 1 d . . . . .
O5 O 0.3673(3) 0.7109(3) 0.6677(2) 0.0521(15) Uani 1 1 d . . . . .
O12 O 0.4955(3) 0.6743(3) 0.6264(2) 0.0672(19) Uani 1 1 d D . . . .
N4 N 0.5454(2) 0.5990(2) 0.82211(18) 0.0238(11) Uani 1 1 d . . . . .
N5 N 0.5085(2) 0.8809(2) 0.61996(18) 0.0224(11) Uani 1 1 d . . . . .
N2 N 0.2141(2) 0.6170(2) 0.4943(2) 0.0263(12) Uani 1 1 d . . . . .
N6 N 0.4315(3) 0.7985(3) 0.6151(2) 0.0279(12) Uani 1 1 d . . . . .
N3 N 0.6010(2) 0.5313(2) 0.88183(19) 0.0221(11) Uani 1 1 d . . . . .
N1 N 0.1141(2) 0.6467(2) 0.52101(18) 0.0211(11) Uani 1 1 d . . . . .
N8 N 0.3070(8) 0.7888(8) 0.4083(6) 0.040(3) Uani 0.558(15) 1 d D U P A 1
N7 N 0.4954(3) 0.5685(3) 0.5948(3) 0.0500(17) Uani 1 1 d . . . . .
C17 C 0.6332(7) 0.4672(5) 0.7451(5) 0.101(4) Uani 1 1 d D . . . .
H17A H 0.637128 0.431771 0.718561 0.152 Uiso 1 1 calc GR . . . .
H17B H 0.604830 0.452456 0.772582 0.152 Uiso 1 1 calc GR . . . .
H17C H 0.673424 0.476281 0.760681 0.152 Uiso 1 1 calc GR . . . .
C1 C 0.1565(3) 0.6043(3) 0.4975(2) 0.0225(13) Uani 1 1 d . . . . .
C32 C 0.2773(8) 0.7286(8) 0.3892(7) 0.065(5) Uani 0.558(15) 1 d D U P A 1
H32A H 0.308384 0.695910 0.378171 0.097 Uiso 0.558(15) 1 calc GR . P A 1
H32B H 0.251135 0.739979 0.359276 0.097 Uiso 0.558(15) 1 calc GR . P A 1
H32C H 0.252308 0.709045 0.417268 0.097 Uiso 0.558(15) 1 calc GR . P A 1
C8 C 0.5494(3) 0.5655(3) 0.8654(2) 0.0219(13) Uani 1 1 d . . . . .
C7 C 0.6561(3) 0.5412(3) 0.8605(2) 0.0271(14) Uani 1 1 d . . . . .
C6 C 0.4975(3) 0.6761(3) 0.7610(2) 0.0313(16) Uani 1 1 d . . . . .
C18 C 0.5233(3) 0.8700(3) 0.6699(2) 0.0277(14) Uani 1 1 d . . . . .
C4 C 0.2554(3) 0.5696(3) 0.4689(3) 0.0311(15) Uani 1 1 d . . . . .
H4A H 0.245235 0.566669 0.431063 0.037 Uiso 1 1 calc R . . . .
H4B H 0.249983 0.524337 0.484469 0.037 Uiso 1 1 calc R . . . .
C5 C 0.3473(3) 0.7215(3) 0.6219(3) 0.0351(16) Uani 1 1 d . . . . .
C28 C 0.5008(4) 0.6125(4) 0.6328(3) 0.052(2) Uani 1 1 d . . . . .
H28 H 0.509262 0.596272 0.667117 0.062 Uiso 1 1 calc R . . . .
C31 C 0.3025(7) 0.8039(9) 0.4582(6) 0.046(4) Uani 0.558(15) 1 d . U P A 1
H31 H 0.325102 0.842158 0.469441 0.055 Uiso 0.558(15) 1 calc R . P A 1
C19 C 0.4619(3) 0.8469(3) 0.5946(2) 0.0233(13) Uani 1 1 d . . . . .
C33 C 0.3489(8) 0.8290(10) 0.3767(8) 0.066(5) Uani 0.558(15) 1 d . U P A 1
H33A H 0.380859 0.799889 0.362083 0.099 Uiso 0.558(15) 1 calc GR . P A 1
H33B H 0.367724 0.863795 0.398684 0.099 Uiso 0.558(15) 1 calc GR . P A 1
H33C H 0.326235 0.850467 0.347973 0.099 Uiso 0.558(15) 1 calc GR . P A 1
C2 C 0.1309(3) 0.6971(3) 0.5534(2) 0.0254(14) Uani 1 1 d . . . . .
C10 C 0.7082(3) 0.5042(3) 0.8838(2) 0.0235(13) Uani 1 1 d . . . . .
C34 C 0.0800(3) 0.7362(3) 0.5779(2) 0.0263(14) Uani 1 1 d . . . . .
C9 C 0.4886(3) 0.6345(3) 0.8099(2) 0.0282(14) Uani 1 1 d . . . . .
H9A H 0.477153 0.664071 0.839579 0.034 Uiso 1 1 calc R . . . .
H9B H 0.455199 0.601569 0.804370 0.034 Uiso 1 1 calc R . . . .
C11 C 0.7642(3) 0.5342(3) 0.8878(2) 0.0303(15) Uani 1 1 d . . . . .
H11 H 0.769569 0.578732 0.874965 0.036 Uiso 1 1 calc R . . . .
C15 C 0.7021(3) 0.4375(3) 0.9010(3) 0.0355(16) Uani 1 1 d . . . . .
H15 H 0.663944 0.415043 0.897196 0.043 Uiso 1 1 calc R . . . .
C35 C 0.0264(3) 0.7528(3) 0.5521(3) 0.0294(14) Uani 1 1 d . . . . .
H35 H 0.020671 0.738929 0.516738 0.035 Uiso 1 1 calc R . . . .
C39 C 0.0876(3) 0.7580(3) 0.6297(3) 0.0334(16) Uani 1 1 d . . . . .
H39 H 0.124462 0.748173 0.647943 0.040 Uiso 1 1 calc R . . . .
C3 C 0.3219(3) 0.5921(3) 0.4753(3) 0.0357(16) Uani 1 1 d . . . . .
C12 C 0.8134(3) 0.5009(3) 0.9103(3) 0.0371(17) Uani 1 1 d . . . . .
H12 H 0.851636 0.523330 0.913383 0.045 Uiso 1 1 calc R . . . .
C14 C 0.7510(3) 0.4040(4) 0.9233(3) 0.0388(17) Uani 1 1 d . . . . .
H14 H 0.745970 0.359029 0.935263 0.047 Uiso 1 1 calc R . . . .
C36 C -0.0195(3) 0.7896(3) 0.5771(3) 0.0354(16) Uani 1 1 d . . . . .
H36 H -0.055705 0.801375 0.558659 0.042 Uiso 1 1 calc R . . . .
C38 C 0.0414(3) 0.7940(3) 0.6544(3) 0.0366(17) Uani 1 1 d . . . . .
H38 H 0.046972 0.808475 0.689654 0.044 Uiso 1 1 calc R . . . .
C13 C 0.8075(3) 0.4354(3) 0.9285(2) 0.0312(15) Uani 1 1 d . . . . .
C37 C -0.0122(3) 0.8091(3) 0.6289(3) 0.0352(16) Uani 1 1 d . . . . .
C16 C 0.8595(4) 0.4001(4) 0.9546(3) 0.0447(19) Uani 1 1 d . . . . .
H16A H 0.889778 0.386801 0.928164 0.067 Uiso 1 1 calc GR . . . .
H16B H 0.844306 0.359890 0.972720 0.067 Uiso 1 1 calc GR . . . .
H16C H 0.878732 0.430421 0.980129 0.067 Uiso 1 1 calc GR . . . .
C40 C -0.0631(4) 0.8462(4) 0.6568(3) 0.051(2) Uani 1 1 d . . . . .
H40A H -0.090586 0.866504 0.630790 0.077 Uiso 1 1 calc GR . . . .
H40B H -0.045631 0.881626 0.678960 0.077 Uiso 1 1 calc GR . . . .
H40C H -0.086214 0.814503 0.678640 0.077 Uiso 1 1 calc GR . . . .
C20 C 0.3827(3) 0.7650(3) 0.5852(3) 0.0312(15) Uani 1 1 d . . . . .
H20A H 0.400612 0.737387 0.556762 0.037 Uiso 1 1 calc R . . . .
H20B H 0.355358 0.799112 0.569199 0.037 Uiso 1 1 calc R . . . .
C21 C 0.5695(3) 0.9177(3) 0.6927(2) 0.0317(15) Uani 1 1 d . . . . .
C22 C 0.6223(4) 0.9350(4) 0.6654(3) 0.0449(19) Uani 1 1 d . . . . .
H22 H 0.630844 0.914673 0.632491 0.054 Uiso 1 1 calc R . . . .
C26 C 0.5582(4) 0.9483(4) 0.7407(3) 0.0447(19) Uani 1 1 d . . . . .
H26 H 0.522689 0.936910 0.760302 0.054 Uiso 1 1 calc R . . . .
C29 C 0.4802(5) 0.5884(5) 0.5416(3) 0.066(3) Uani 1 1 d . . . . .
H29A H 0.455343 0.629552 0.542457 0.099 Uiso 1 1 calc GR . . . .
H29B H 0.456953 0.552303 0.524523 0.099 Uiso 1 1 calc GR . . . .
H29C H 0.517887 0.596928 0.521879 0.099 Uiso 1 1 calc GR . . . .
C30 C 0.5051(5) 0.4969(4) 0.6062(4) 0.070(3) Uani 1 1 d . . . . .
H30A H 0.539304 0.479979 0.585035 0.105 Uiso 1 1 calc GR . . . .
H30B H 0.467936 0.471503 0.597568 0.105 Uiso 1 1 calc GR . . . .
H30C H 0.514576 0.491207 0.643504 0.105 Uiso 1 1 calc GR . . . .
C23 C 0.6624(4) 0.9817(4) 0.6861(3) 0.054(2) Uani 1 1 d . . . . .
H23 H 0.698758 0.992192 0.667432 0.065 Uiso 1 1 calc R . . . .
C25 C 0.5995(4) 0.9962(4) 0.7600(3) 0.048(2) Uani 1 1 d . . . . .
H25 H 0.591453 1.017077 0.792853 0.057 Uiso 1 1 calc R . . . .
C24 C 0.6510(4) 1.0136(4) 0.7331(3) 0.047(2) Uani 1 1 d . . . . .
C27 C 0.6952(5) 1.0664(5) 0.7539(3) 0.067(3) Uani 1 1 d . . . . .
H27A H 0.722147 1.045886 0.780129 0.101 Uiso 1 1 calc GR . . . .
H27B H 0.671994 1.103213 0.770052 0.101 Uiso 1 1 calc GR . . . .
H27C H 0.719823 1.084115 0.724867 0.101 Uiso 1 1 calc GR . . . .
O14 O 0.3344(5) 0.4750(5) 0.3735(3) 0.102(3) Uani 1 1 d . . . . .
H14A H 0.359902 0.492357 0.394125 0.152 Uiso 1 1 calc GR . . . .
C41 C 0.3122(9) 0.4166(7) 0.3949(5) 0.164(9) Uani 1 1 d D . . . .
H41A H 0.317235 0.379624 0.369751 0.246 Uiso 1 1 calc GR . . . .
H41B H 0.268651 0.422193 0.403068 0.246 Uiso 1 1 calc DGR . . . .
H41C H 0.334746 0.406199 0.427116 0.246 Uiso 1 1 calc GR . . . .
O15 O 0.6172(3) 0.7357(4) 0.6492(3) 0.089(2) Uani 1 1 d . . . . .
H15A H 0.584514 0.715354 0.656386 0.133 Uiso 1 1 d DR . . . .
C42 C 0.6198(6) 0.7478(7) 0.5934(5) 0.103(5) Uani 1 1 d . . . . .
H42A H 0.611952 0.705688 0.574547 0.155 Uiso 1 1 calc GR . . . .
H42B H 0.660508 0.764810 0.584059 0.155 Uiso 1 1 calc GR . . . .
H42C H 0.588794 0.781260 0.583761 0.155 Uiso 1 1 calc GR . . . .
O16 O 0.7630(5) 0.7398(5) 0.7674(4) 0.049(3) Uani 0.5 1 d D U P B 1
H16 H 0.802390 0.739813 0.770586 0.074 Uiso 0.5 1 d R . P B 1
C43 C 0.7477(10) 0.8032(8) 0.7937(8) 0.060(5) Uani 0.5 1 d D U P B 1
H43A H 0.709797 0.821416 0.778901 0.089 Uiso 0.5 1 calc GR . P B 1
H43B H 0.781023 0.835550 0.788613 0.089 Uiso 0.5 1 calc GR . P B 1
H43C H 0.742079 0.794908 0.831362 0.089 Uiso 0.5 1 calc GR . P B 1
C32A C 0.3181(17) 0.7997(16) 0.3572(10) 0.095(8) Uani 0.442(15) 1 d . U P A 2
H32D H 0.290036 0.825990 0.335230 0.142 Uiso 0.442(15) 1 calc GR . P A 2
H32E H 0.310615 0.751567 0.351735 0.142 Uiso 0.442(15) 1 calc GR . P A 2
H32F H 0.360437 0.810445 0.347673 0.142 Uiso 0.442(15) 1 calc GR . P A 2
N8A N 0.3070(13) 0.8179(14) 0.4172(10) 0.066(7) Uani 0.442(15) 1 d . U P A 2
C33A C 0.3287(10) 0.8716(12) 0.4297(10) 0.088(9) Uani 0.442(15) 1 d D U P A 2
H33D H 0.303936 0.891564 0.457792 0.132 Uiso 0.442(15) 1 calc DGR . P A 2
H33E H 0.328978 0.901854 0.399316 0.132 Uiso 0.442(15) 1 calc GR . P A 2
H33F H 0.370649 0.864924 0.442219 0.132 Uiso 0.442(15) 1 calc GR . P A 2
C31A C 0.2898(11) 0.7648(13) 0.4479(9) 0.060(6) Uani 0.442(15) 1 d . U P A 2
H31A H 0.291195 0.720066 0.434636 0.072 Uiso 0.442(15) 1 calc R . P A 2
C43A C 0.7046(17) 0.8454(14) 0.7662(16) 0.065(9) Uani 0.25 1 d D U P C 2
H43D H 0.719887 0.869076 0.735129 0.097 Uiso 0.25 1 calc GR . P C 2
H43E H 0.717952 0.869235 0.797913 0.097 Uiso 0.25 1 calc GR . P C 2
H43F H 0.659761 0.843992 0.765219 0.097 Uiso 0.25 1 calc GR . P C 2
O16A O 0.7273(15) 0.7807(13) 0.7668(14) 0.084(9) Uani 0.25 1 d D U P C 2
H16D H 0.761764 0.780949 0.747156 0.126 Uiso 0.25 1 d R . P C 2

loop_
_atom_site_aniso_label
_atom_site_aniso_U_11
_atom_site_aniso_U_22
_atom_site_aniso_U_33
_atom_site_aniso_U_23
_atom_site_aniso_U_13
_atom_site_aniso_U_12
Cu5 0.0269(4) 0.0198(3) 0.0191(3) 0.0025(3) -0.0012(3) -0.0005(3)
Cu1 0.0221(4) 0.0236(4) 0.0206(3) -0.0009(3) -0.0016(3) -0.0006(3)
Cu4 0.0336(5) 0.0354(4) 0.0240(4) 0.0090(3) 0.0069(3) 0.0006(4)
Cu2 0.0263(5) 0.0297(4) 0.0390(5) -0.0043(3) -0.0023(4) -0.0083(3)
Cu3 0.0343(5) 0.0336(4) 0.0302(4) 0.0161(3) -0.0100(4) -0.0092(4)
Cu6 0.0244(4) 0.0195(3) 0.0223(4) 0.0014(3) 0.0030(3) 0.0018(3)
S3 0.0205(8) 0.0190(6) 0.0155(6) 0.0016(5) -0.0003(6) -0.0005(6)
S2 0.0227(8) 0.0199(7) 0.0174(6) 0.0018(5) 0.0026(6) 0.0003(6)
S1 0.0176(8) 0.0211(7) 0.0205(7) -0.0012(5) -0.0014(6) -0.0016(6)
O8 0.023(3) 0.041(2) 0.030(2) 0.012(2) 0.005(2) 0.003(2)
O1 0.029(3) 0.034(2) 0.046(3) -0.017(2) -0.003(2) -0.005(2)
O10 0.046(4) 0.067(4) 0.089(5) 0.050(4) 0.030(3) 0.011(3)
O7 0.037(3) 0.047(3) 0.029(2) 0.017(2) 0.008(2) 0.001(2)
O9 0.087(5) 0.058(3) 0.043(3) -0.006(3) -0.006(3) 0.019(3)
O2 0.025(3) 0.042(3) 0.050(3) -0.006(2) 0.000(2) -0.006(2)
O4 0.038(3) 0.047(3) 0.041(3) 0.011(2) -0.007(2) -0.021(2)
O13 0.068(4) 0.036(3) 0.040(3) 0.002(2) -0.001(3) -0.014(3)
O6 0.040(3) 0.040(3) 0.030(2) 0.017(2) -0.005(2) -0.002(2)
O3 0.025(3) 0.064(3) 0.059(3) -0.017(3) 0.011(3) -0.002(3)
O11 0.043(3) 0.038(3) 0.032(2) 0.014(2) -0.010(2) -0.015(2)
O5 0.055(4) 0.059(3) 0.042(3) 0.022(3) -0.017(3) -0.029(3)
O12 0.107(6) 0.046(3) 0.049(3) -0.002(3) -0.018(4) 0.019(3)
N4 0.027(3) 0.027(3) 0.017(2) 0.003(2) 0.000(2) -0.001(2)
N5 0.023(3) 0.028(3) 0.017(2) 0.004(2) -0.003(2) -0.002(2)
N2 0.026(3) 0.024(2) 0.029(3) 0.001(2) -0.002(2) -0.005(2)
N6 0.029(3) 0.028(3) 0.027(3) 0.004(2) -0.007(2) -0.005(2)
N3 0.019(3) 0.023(2) 0.024(2) -0.001(2) 0.002(2) -0.001(2)
N1 0.023(3) 0.017(2) 0.024(2) -0.004(2) 0.002(2) -0.002(2)
N8 0.028(7) 0.064(9) 0.030(6) 0.001(6) -0.008(5) -0.013(6)
N7 0.047(4) 0.050(4) 0.053(4) -0.007(3) 0.004(3) 0.001(3)
C17 0.150(13) 0.057(6) 0.097(9) -0.025(6) -0.052(9) 0.002(7)
C1 0.026(4) 0.024(3) 0.017(3) 0.006(2) 0.000(3) -0.004(3)
C32 0.053(11) 0.079(10) 0.062(10) -0.017(8) 0.001(8) -0.020(8)
C8 0.025(3) 0.020(3) 0.020(3) -0.002(2) -0.002(3) -0.004(2)
C7 0.030(4) 0.026(3) 0.026(3) -0.001(3) 0.007(3) -0.003(3)
C6 0.041(4) 0.026(3) 0.026(3) 0.009(3) 0.002(3) -0.007(3)
C18 0.029(4) 0.030(3) 0.024(3) 0.005(3) -0.003(3) -0.004(3)
C4 0.021(4) 0.034(3) 0.039(4) -0.004(3) 0.007(3) -0.001(3)
C5 0.042(5) 0.034(3) 0.029(3) 0.010(3) -0.002(3) -0.011(3)
C28 0.067(6) 0.040(4) 0.047(5) -0.002(4) 0.000(4) 0.009(4)
C31 0.049(9) 0.053(9) 0.036(6) 0.004(5) -0.013(5) -0.025(7)
C19 0.027(4) 0.024(3) 0.019(3) 0.000(2) 0.001(3) 0.003(3)
C33 0.044(10) 0.092(13) 0.061(10) 0.022(9) 0.006(8) -0.023(9)
C2 0.031(4) 0.021(3) 0.024(3) 0.001(2) -0.002(3) -0.003(3)
C10 0.020(3) 0.033(3) 0.017(3) -0.001(2) 0.005(2) 0.002(3)
C34 0.035(4) 0.015(3) 0.029(3) -0.002(2) 0.000(3) -0.006(3)
C9 0.027(4) 0.030(3) 0.027(3) 0.006(3) -0.002(3) 0.000(3)
C11 0.028(4) 0.029(3) 0.033(3) -0.006(3) 0.000(3) 0.001(3)
C15 0.028(4) 0.034(3) 0.045(4) 0.002(3) 0.011(3) 0.003(3)
C35 0.030(4) 0.024(3) 0.034(3) -0.001(3) -0.003(3) -0.004(3)
C39 0.037(4) 0.026(3) 0.037(4) -0.007(3) -0.001(3) 0.001(3)
C3 0.029(4) 0.040(4) 0.037(4) -0.003(3) 0.003(3) -0.005(3)
C12 0.028(4) 0.040(4) 0.043(4) -0.011(3) -0.012(3) -0.002(3)
C14 0.032(4) 0.033(4) 0.051(4) 0.005(3) 0.008(4) 0.010(3)
C36 0.029(4) 0.030(3) 0.047(4) -0.002(3) -0.001(3) 0.002(3)
C38 0.045(5) 0.032(3) 0.033(4) -0.004(3) 0.004(3) -0.002(3)
C13 0.028(4) 0.036(3) 0.030(3) -0.001(3) -0.003(3) 0.005(3)
C37 0.040(4) 0.024(3) 0.042(4) -0.005(3) 0.006(3) -0.002(3)
C16 0.038(5) 0.042(4) 0.054(5) 0.002(4) -0.002(4) 0.008(4)
C40 0.054(5) 0.045(4) 0.055(5) -0.008(4) 0.017(4) 0.008(4)
C20 0.039(4) 0.023(3) 0.031(3) 0.010(3) 0.001(3) -0.008(3)
C21 0.036(4) 0.032(3) 0.027(3) 0.010(3) -0.014(3) -0.006(3)
C22 0.048(5) 0.060(5) 0.027(3) 0.009(3) -0.009(3) -0.015(4)
C26 0.049(5) 0.051(4) 0.034(4) 0.003(3) 0.001(4) -0.016(4)
C29 0.065(7) 0.087(7) 0.045(5) -0.007(5) -0.009(5) -0.004(5)
C30 0.079(7) 0.042(5) 0.089(7) -0.011(5) 0.004(6) 0.010(5)
C23 0.037(5) 0.079(6) 0.046(5) 0.008(4) -0.012(4) -0.026(4)
C25 0.057(6) 0.053(4) 0.033(4) -0.008(3) -0.008(4) -0.013(4)
C24 0.051(5) 0.052(4) 0.039(4) 0.011(3) -0.023(4) -0.022(4)
C27 0.079(7) 0.072(6) 0.052(5) 0.003(4) -0.025(5) -0.048(5)
O14 0.121(8) 0.115(6) 0.069(5) -0.033(5) 0.015(5) -0.038(6)
C41 0.34(3) 0.075(8) 0.078(9) -0.002(7) -0.010(13) -0.014(13)
O15 0.070(5) 0.109(6) 0.088(5) 0.023(5) 0.004(4) -0.002(4)
C42 0.094(9) 0.125(10) 0.091(9) 0.039(8) 0.044(7) 0.045(8)
O16 0.052(7) 0.038(5) 0.058(6) -0.004(5) -0.020(5) 0.012(5)
C43 0.067(11) 0.044(7) 0.068(10) -0.002(7) -0.011(9) 0.006(8)
C32A 0.124(19) 0.103(15) 0.058(9) 0.025(10) 0.018(11) 0.026(14)
N8A 0.062(14) 0.087(13) 0.050(10) 0.022(9) -0.010(9) -0.035(12)
C33A 0.10(2) 0.085(13) 0.083(15) 0.022(11) -0.033(15) -0.036(12)
C31A 0.070(16) 0.059(11) 0.051(7) 0.012(8) 0.010(9) 0.005(10)
C43A 0.048(16) 0.060(12) 0.087(18) 0.016(13) -0.019(14) 0.003(12)
O16A 0.086(16) 0.066(11) 0.099(17) 0.009(12) -0.008(14) 0.004(12)

loop_
_atom_type_symbol
_atom_type_description
_atom_type_scat_dispersion_real
_atom_type_scat_dispersion_imag
_atom_type_scat_source
C C 0.0030 0.0020 'International Tables Vol C Tables 4.2.6.8 and 6.1.1.4'
H H 0.0000 0.0000 'International Tables Vol C Tables 4.2.6.8 and 6.1.1.4'
Cu Cu 0.3200 1.2650 'International Tables Vol C Tables 4.2.6.8 and 6.1.1.4'
N N 0.0060 0.0030 'International Tables Vol C Tables 4.2.6.8 and 6.1.1.4'
O O 0.0110 0.0060 'International Tables Vol C Tables 4.2.6.8 and 6.1.1.4'
S S 0.1250 0.1230 'International Tables Vol C Tables 4.2.6.8 and 6.1.1.4'

loop_
_geom_angle_atom_site_label_1
_geom_angle_atom_site_label_2
_geom_angle_atom_site_label_3
_geom_angle
_geom_angle_site_symmetry_1
_geom_angle_site_symmetry_3
Cu1 Cu5 Cu1 91.66(3) 6_657 2_565
Cu1 Cu5 Cu6 80.83(3) 6_657 .
Cu1 Cu5 Cu6 48.99(2) 6_657 5_667
Cu1 Cu5 S2 47.49(3) 6_657 .
Cu6 Cu5 Cu1 48.19(2) . 2_565
Cu6 Cu5 Cu1 63.74(2) 5_667 2_565
Cu6 Cu5 Cu6 90.98(3) . 5_667
Cu6 Cu5 S2 46.80(3) . .
S3 Cu5 Cu1 39.24(4) 4_646 2_565
S3 Cu5 Cu1 130.90(5) 4_646 6_657
S3 Cu5 Cu6 94.82(4) 4_646 5_667
S3 Cu5 Cu6 65.96(4) 4_646 .
S3 Cu5 S2 112.75(6) 4_646 .
S3 Cu5 S1 108.49(6) 4_646 6_657
S2 Cu5 Cu1 87.23(4) . 2_565
S2 Cu5 Cu6 87.89(4) . 5_667
S1 Cu5 Cu1 67.80(4) 6_657 6_657
S1 Cu5 Cu1 95.52(4) 6_657 2_565
S1 Cu5 Cu6 40.65(4) 6_657 5_667
S1 Cu5 Cu6 131.62(5) 6_657 .
S1 Cu5 S2 115.29(5) 6_657 .
N3 Cu5 Cu1 86.65(13) . 6_657
N3 Cu5 Cu1 141.25(15) . 2_565
N3 Cu5 Cu6 93.52(14) . .
N3 Cu5 Cu6 133.95(13) . 5_667
N3 Cu5 S3 128.54(14) . 4_646
N3 Cu5 S2 63.56(14) . .
N3 Cu5 S1 119.19(14) . 6_657
Cu5 Cu1 Cu5 88.33(3) 6_557 2_564
Cu5 Cu1 S1 47.29(3) 6_557 .
Cu6 Cu1 Cu5 52.82(2) 2_564 2_564
Cu6 Cu1 Cu5 77.95(3) 2_564 6_557
Cu6 Cu1 S1 48.17(3) 2_564 .
S3 Cu1 Cu5 128.04(5) 3_466 6_557
S3 Cu1 Cu5 39.71(4) 3_466 2_564
S3 Cu1 Cu6 69.68(4) 3_466 2_564
S3 Cu1 S2 100.21(6) 3_466 6_557
S3 Cu1 S1 117.84(5) 3_466 .
S2 Cu1 Cu5 67.19(4) 6_557 6_557
S2 Cu1 Cu5 84.47(4) 6_557 2_564
S2 Cu1 Cu6 125.32(5) 6_557 2_564
S2 Cu1 S1 114.48(5) 6_557 .
S1 Cu1 Cu5 92.75(4) . 2_564
N1 Cu1 Cu5 86.08(13) . 6_557
N1 Cu1 Cu5 151.42(13) . 2_564
N1 Cu1 Cu6 98.62(13) . 2_564
N1 Cu1 S3 137.13(14) . 3_466
N1 Cu1 S2 118.62(14) . 6_557
N1 Cu1 S1 63.30(13) . .
O8 Cu4 O10 93.2(2) . .
O8 Cu4 O7 169.4(2) . .
O8 Cu4 O9 92.6(2) . .
O10 Cu4 O7 89.3(2) . .
O10 Cu4 O9 92.6(3) . .
O7 Cu4 O9 97.5(2) . .
N4 Cu4 O8 90.6(2) . .
N4 Cu4 O10 166.6(2) . .
N4 Cu4 O7 84.7(2) . .
N4 Cu4 O9 100.1(2) . .
O1 Cu2 O2 176.52(19) . .
O1 Cu2 O4 88.0(2) . .
O1 Cu2 O13 91.1(2) . .
O1 Cu2 N2 91.1(2) . .
O2 Cu2 O4 94.5(2) . .
O2 Cu2 O13 90.6(2) . .
O4 Cu2 O13 105.22(19) . .
N2 Cu2 O2 85.4(2) . .
N2 Cu2 O4 146.6(2) . .
N2 Cu2 O13 108.2(2) . .
O6 Cu3 O11 95.01(19) . .
O6 Cu3 O5 88.9(2) . .
O6 Cu3 O12 97.9(2) . .
O11 Cu3 O5 159.2(2) . .
O11 Cu3 O12 110.2(2) . .
O5 Cu3 O12 89.4(2) . .
N6 Cu3 O6 173.7(2) . .
N6 Cu3 O11 90.9(2) . .
N6 Cu3 O5 84.8(2) . .
N6 Cu3 O12 82.2(2) . .
Cu5 Cu6 Cu5 89.02(3) . 5_667
Cu1 Cu6 Cu5 53.06(2) 2_565 5_667
Cu1 Cu6 Cu5 78.99(3) 2_565 .
Cu1 Cu6 S3 48.46(3) 2_565 4_646
S3 Cu6 Cu5 92.90(4) 4_646 5_667
S3 Cu6 Cu5 47.41(3) 4_646 .
S2 Cu6 Cu5 86.11(4) . 5_667
S2 Cu6 Cu5 66.95(5) . .
S2 Cu6 Cu1 127.11(5) . 2_565
S2 Cu6 S3 114.35(6) . 4_646
S2 Cu6 S1 101.17(6) . 2_565
S1 Cu6 Cu5 130.01(5) 2_565 .
S1 Cu6 Cu5 40.99(4) 2_565 5_667
S1 Cu6 Cu1 71.00(4) 2_565 2_565
S1 Cu6 S3 119.45(5) 2_565 4_646
N5 Cu6 Cu5 150.24(14) 4_646 5_667
N5 Cu6 Cu5 88.55(15) 4_646 .
N5 Cu6 Cu1 97.43(14) 4_646 2_565
N5 Cu6 S3 64.27(14) 4_646 4_646
N5 Cu6 S2 119.83(15) 4_646 .
N5 Cu6 S1 133.44(15) 4_646 2_565
Cu5 S3 Cu6 66.64(4) 4_656 4_656
Cu1 S3 Cu5 101.06(6) 3_566 4_656
Cu1 S3 Cu6 61.86(4) 3_566 4_656
C19 S3 Cu5 103.0(2) . 4_656
C19 S3 Cu1 112.0(2) . 3_566
C19 S3 Cu6 71.8(2) . 4_656
Cu1 S2 Cu5 65.31(4) 6_657 .
Cu6 S2 Cu5 66.25(4) . .
Cu6 S2 Cu1 107.51(6) . 6_657
C8 S2 Cu5 71.8(2) . .
C8 S2 Cu1 101.7(2) . 6_657
C8 S2 Cu6 110.29(19) . .
Cu5 S1 Cu1 64.92(4) 6_557 .
Cu6 S1 Cu5 98.36(6) 2_564 6_557
Cu6 S1 Cu1 60.83(4) 2_564 .
C1 S1 Cu5 100.67(19) . 6_557
C1 S1 Cu1 71.2(2) . .
C1 S1 Cu6 113.0(2) . 2_564
C7 O8 Cu4 125.3(4) . .
C2 O1 Cu2 126.6(4) . .
Cu4 O10 H10A 110.3 . .
Cu4 O10 H10B 133.7 . .
H10A O10 H10B 100.9 . .
C6 O7 Cu4 113.2(4) . .
Cu4 O9 H9 131(2) . .
C17 O9 Cu4 114.0(5) . .
C17 O9 H9 106(2) . .
C3 O2 Cu2 115.0(4) . .
C5 O4 Cu2 135.3(4) . .
C31 O13 Cu2 146.9(10) . .
C31A O13 Cu2 112.5(13) . .
C6 O6 Cu3 124.8(4) . .
C18 O11 Cu3 124.7(4) . .
C5 O5 Cu3 112.6(4) . .
C28 O12 Cu3 129.3(6) . .
C8 N4 Cu4 126.8(5) . .
C8 N4 C9 119.2(5) . .
C9 N4 Cu4 113.1(4) . .
C18 N5 Cu6 126.8(4) . 4_656
C18 N5 C19 123.1(5) . .
C19 N5 Cu6 109.5(4) . 4_656
C1 N2 Cu2 125.7(4) . .
C1 N2 C4 120.5(5) . .
C4 N2 Cu2 111.1(4) . .
C19 N6 Cu3 127.6(4) . .
C19 N6 C20 120.2(5) . .
C20 N6 Cu3 112.0(4) . .
C8 N3 Cu5 109.2(4) . .
C7 N3 Cu5 126.3(4) . .
C7 N3 C8 122.7(5) . .
C1 N1 Cu1 111.0(4) . .
C2 N1 Cu1 124.7(4) . .
C2 N1 C1 122.2(5) . .
C32 N8 C33 123.4(16) . .
C31 N8 C32 118.8(16) . .
C31 N8 C33 117.3(16) . .
C28 N7 C29 122.0(7) . .
C28 N7 C30 119.2(7) . .
C29 N7 C30 118.9(7) . .
O9 C17 H17A 109.5 . .
O9 C17 H17B 109.5 . .
O9 C17 H17C 109.5 . .
H17A C17 H17B 109.5 . .
H17A C17 H17C 109.5 . .
H17B C17 H17C 109.5 . .
N2 C1 S1 121.2(5) . .
N2 C1 N1 124.2(5) . .
N1 C1 S1 114.5(4) . .
N8 C32 H32A 109.5 . .
N8 C32 H32B 109.5 . .
N8 C32 H32C 109.5 . .
H32A C32 H32B 109.5 . .
H32A C32 H32C 109.5 . .
H32B C32 H32C 109.5 . .
N4 C8 S2 120.0(5) . .
N4 C8 N3 124.6(6) . .
N3 C8 S2 115.4(4) . .
O8 C7 N3 127.0(6) . .
O8 C7 C10 115.7(6) . .
N3 C7 C10 117.2(5) . .
O7 C6 C9 119.3(6) . .
O6 C6 O7 125.2(6) . .
O6 C6 C9 115.4(6) . .
O11 C18 N5 128.3(6) . .
O11 C18 C21 116.1(5) . .
N5 C18 C21 115.6(5) . .
N2 C4 H4A 109.5 . .
N2 C4 H4B 109.5 . .
N2 C4 C3 110.6(5) . .
H4A C4 H4B 108.1 . .
C3 C4 H4A 109.5 . .
C3 C4 H4B 109.5 . .
O4 C5 C20 118.9(6) . .
O5 C5 O4 121.3(6) . .
O5 C5 C20 119.8(6) . .
O12 C28 N7 123.5(8) . .
O12 C28 H28 118.2 . .
N7 C28 H28 118.2 . .
O13 C31 N8 128.2(16) . .
O13 C31 H31 115.9 . .
N8 C31 H31 115.9 . .
N5 C19 S3 114.5(4) . .
N6 C19 S3 121.5(5) . .
N6 C19 N5 123.9(5) . .
N8 C33 H33A 109.5 . .
N8 C33 H33B 109.5 . .
N8 C33 H33C 109.5 . .
H33A C33 H33B 109.5 . .
H33A C33 H33C 109.5 . .
H33B C33 H33C 109.5 . .
O1 C2 N1 127.5(6) . .
O1 C2 C34 116.3(5) . .
N1 C2 C34 116.1(6) . .
C11 C10 C7 120.2(6) . .
C11 C10 C15 118.3(6) . .
C15 C10 C7 121.4(6) . .
C35 C34 C2 123.7(6) . .
C35 C34 C39 118.4(6) . .
C39 C34 C2 117.9(6) . .
N4 C9 C6 109.4(5) . .
N4 C9 H9A 109.8 . .
N4 C9 H9B 109.8 . .
C6 C9 H9A 109.8 . .
C6 C9 H9B 109.8 . .
H9A C9 H9B 108.2 . .
C10 C11 H11 119.4 . .
C10 C11 C12 121.2(6) . .
C12 C11 H11 119.4 . .
C10 C15 H15 119.7 . .
C14 C15 C10 120.6(7) . .
C14 C15 H15 119.7 . .
C34 C35 H35 119.5 . .
C34 C35 C36 121.0(6) . .
C36 C35 H35 119.5 . .
C34 C39 H39 120.0 . .
C38 C39 C34 120.1(7) . .
C38 C39 H39 120.0 . .
O2 C3 C4 116.7(6) . .
O3 C3 O2 125.0(7) . .
O3 C3 C4 118.3(6) . .
C11 C12 H12 119.5 . .
C11 C12 C13 120.9(7) . .
C13 C12 H12 119.5 . .
C15 C14 H14 119.6 . .
C15 C14 C13 120.7(6) . .
C13 C14 H14 119.6 . .
C35 C36 H36 120.0 . .
C37 C36 C35 120.0(7) . .
C37 C36 H36 120.0 . .
C39 C38 H38 119.4 . .
C37 C38 C39 121.2(7) . .
C37 C38 H38 119.4 . .
C12 C13 C14 118.1(6) . .
C12 C13 C16 121.2(6) . .
C14 C13 C16 120.6(6) . .
C36 C37 C40 120.0(7) . .
C38 C37 C36 119.3(6) . .
C38 C37 C40 120.8(7) . .
C13 C16 H16A 109.5 . .
C13 C16 H16B 109.5 . .
C13 C16 H16C 109.5 . .
H16A C16 H16B 109.5 . .
H16A C16 H16C 109.5 . .
H16B C16 H16C 109.5 . .
C37 C40 H40A 109.5 . .
C37 C40 H40B 109.5 . .
C37 C40 H40C 109.5 . .
H40A C40 H40B 109.5 . .
H40A C40 H40C 109.5 . .
H40B C40 H40C 109.5 . .
N6 C20 C5 108.3(5) . .
N6 C20 H20A 110.0 . .
N6 C20 H20B 110.0 . .
C5 C20 H20A 110.0 . .
C5 C20 H20B 110.0 . .
H20A C20 H20B 108.4 . .
C22 C21 C18 121.3(6) . .
C26 C21 C18 119.9(6) . .
C26 C21 C22 118.7(6) . .
C21 C22 H22 120.0 . .
C23 C22 C21 120.1(7) . .
C23 C22 H22 120.0 . .
C21 C26 H26 120.3 . .
C21 C26 C25 119.5(7) . .
C25 C26 H26 120.3 . .
N7 C29 H29A 109.5 . .
N7 C29 H29B 109.5 . .
N7 C29 H29C 109.5 . .
H29A C29 H29B 109.5 . .
H29A C29 H29C 109.5 . .
H29B C29 H29C 109.5 . .
N7 C30 H30A 109.5 . .
N7 C30 H30B 109.5 . .
N7 C30 H30C 109.5 . .
H30A C30 H30B 109.5 . .
H30A C30 H30C 109.5 . .
H30B C30 H30C 109.5 . .
C22 C23 H23 119.1 . .
C24 C23 C22 121.8(8) . .
C24 C23 H23 119.1 . .
C26 C25 H25 119.1 . .
C24 C25 C26 121.8(7) . .
C24 C25 H25 119.1 . .
C23 C24 C27 120.4(8) . .
C25 C24 C23 118.1(7) . .
C25 C24 C27 121.5(8) . .
C24 C27 H27A 109.5 . .
C24 C27 H27B 109.5 . .
C24 C27 H27C 109.5 . .
H27A C27 H27B 109.5 . .
H27A C27 H27C 109.5 . .
H27B C27 H27C 109.5 . .
C41 O14 H14A 109.5 . .
O14 C41 H41A 109.5 . .
O14 C41 H41B 109.5 . .
O14 C41 H41C 109.5 . .
H41A C41 H41B 109.5 . .
H41A C41 H41C 109.5 . .
H41B C41 H41C 109.5 . .
C42 O15 H15A 109.3 . .
O15 C42 H42A 109.5 . .
O15 C42 H42B 109.5 . .
O15 C42 H42C 109.5 . .
H42A C42 H42B 109.5 . .
H42A C42 H42C 109.5 . .
H42B C42 H42C 109.5 . .
C43 O16 H16 100.6 . .
O16 C43 H43A 109.5 . .
O16 C43 H43B 109.5 . .
O16 C43 H43C 109.5 . .
H43A C43 H43B 109.5 . .
H43A C43 H43C 109.5 . .
H43B C43 H43C 109.5 . .
H32D C32A H32E 109.5 . .
H32D C32A H32F 109.5 . .
H32E C32A H32F 109.5 . .
N8A C32A H32D 109.5 . .
N8A C32A H32E 109.5 . .
N8A C32A H32F 109.5 . .
C33A N8A C32A 113(3) . .
C33A N8A C31A 129(3) . .
C31A N8A C32A 115(3) . .
N8A C33A H33D 109.5 . .
N8A C33A H33E 109.5 . .
N8A C33A H33F 109.5 . .
H33D C33A H33E 109.5 . .
H33D C33A H33F 109.5 . .
H33E C33A H33F 109.5 . .
O13 C31A N8A 119(3) . .
O13 C31A H31A 120.5 . .
N8A C31A H31A 120.5 . .
H43D C43A H43E 109.5 . .
H43D C43A H43F 109.5 . .
H43E C43A H43F 109.5 . .
O16A C43A H43D 109.5 . .
O16A C43A H43E 109.5 . .
O16A C43A H43F 109.5 . .
C43A O16A H16D 106.8 . .

loop_
_geom_bond_atom_site_label_1
_geom_bond_atom_site_label_2
_geom_bond_distance
_geom_bond_site_symmetry_2
Cu5 Cu1 2.7940(10) 6_657
Cu5 Cu1 3.4740(10) 2_565
Cu5 Cu6 3.4189(10) 5_667
Cu5 Cu6 2.8199(11) .
Cu5 S3 2.2614(15) 4_646
Cu5 S2 2.8347(16) .
Cu5 S1 2.2668(16) 6_657
Cu5 N3 2.060(5) .
Cu1 Cu6 2.6378(10) 2_564
Cu1 S3 2.2389(16) 3_466
Cu1 S2 2.2669(16) 6_557
Cu1 S1 2.8562(16) .
Cu1 N1 2.021(5) .
Cu4 O8 1.926(4) .
Cu4 O10 1.955(5) .
Cu4 O7 1.982(5) .
Cu4 O9 2.327(6) .
Cu4 N4 1.915(5) .
Cu2 O1 1.903(5) .
Cu2 O2 1.944(5) .
Cu2 O4 1.965(5) .
Cu2 O13 2.257(5) .
Cu2 N2 1.932(5) .
Cu3 O6 1.915(4) .
Cu3 O11 1.930(5) .
Cu3 O5 1.959(5) .
Cu3 O12 2.395(6) .
Cu3 N6 1.900(5) .
Cu6 S3 2.8052(16) 4_646
Cu6 S2 2.2458(15) .
Cu6 S1 2.2509(16) 2_565
Cu6 N5 2.026(5) 4_646
S3 C19 1.763(6) .
S2 C8 1.760(6) .
S1 C1 1.762(6) .
O8 C7 1.279(7) .
O1 C2 1.262(8) .
O10 H10A 0.8845 .
O10 H10B 0.8529 .
O7 C6 1.258(8) .
O9 H9 0.883(10) .
O9 C17 1.444(12) .
O2 C3 1.269(8) .
O4 C5 1.267(8) .
O13 C31 1.210(16) .
O13 C31A 1.19(2) .
O6 C6 1.249(8) .
O3 C3 1.234(8) .
O11 C18 1.260(7) .
O5 C5 1.264(8) .
O12 C28 1.244(9) .
N4 C8 1.291(7) .
N4 C9 1.461(8) .
N5 C18 1.330(7) .
N5 C19 1.382(8) .
N2 C1 1.286(8) .
N2 C4 1.454(8) .
N6 C19 1.280(8) .
N6 C20 1.470(8) .
N3 C8 1.379(8) .
N3 C7 1.335(8) .
N1 C1 1.387(8) .
N1 C2 1.348(7) .
N8 C32 1.443(15) .
N8 C31 1.31(2) .
N8 C33 1.46(2) .
N7 C28 1.309(10) .
N7 C29 1.451(11) .
N7 C30 1.466(10) .
C17 H17A 0.9800 .
C17 H17B 0.9800 .
C17 H17C 0.9800 .
C32 H32A 0.9800 .
C32 H32B 0.9800 .
C32 H32C 0.9800 .
C7 C10 1.480(9) .
C6 C9 1.508(8) .
C18 C21 1.502(9) .
C4 H4A 0.9900 .
C4 H4B 0.9900 .
C4 C3 1.529(10) .
C5 C20 1.488(9) .
C28 H28 0.9500 .
C31 H31 0.9500 .
C33 H33A 0.9800 .
C33 H33B 0.9800 .
C33 H33C 0.9800 .
C2 C34 1.492(9) .
C10 C11 1.365(9) .
C10 C15 1.401(9) .
C34 C35 1.384(9) .
C34 C39 1.398(9) .
C9 H9A 0.9900 .
C9 H9B 0.9900 .
C11 H11 0.9500 .
C11 C12 1.385(9) .
C15 H15 0.9500 .
C15 C14 1.381(10) .
C35 H35 0.9500 .
C35 C36 1.394(9) .
C39 H39 0.9500 .
C39 C38 1.389(10) .
C12 H12 0.9500 .
C12 C13 1.387(9) .
C14 H14 0.9500 .
C14 C13 1.388(10) .
C36 H36 0.9500 .
C36 C37 1.383(10) .
C38 H38 0.9500 .
C38 C37 1.373(10) .
C13 C16 1.492(10) .
C37 C40 1.511(10) .
C16 H16A 0.9800 .
C16 H16B 0.9800 .
C16 H16C 0.9800 .
C40 H40A 0.9800 .
C40 H40B 0.9800 .
C40 H40C 0.9800 .
C20 H20A 0.9900 .
C20 H20B 0.9900 .
C21 C22 1.390(10) .
C21 C26 1.388(10) .
C22 H22 0.9500 .
C22 C23 1.379(11) .
C26 H26 0.9500 .
C26 C25 1.399(10) .
C29 H29A 0.9800 .
C29 H29B 0.9800 .
C29 H29C 0.9800 .
C30 H30A 0.9800 .
C30 H30B 0.9800 .
C30 H30C 0.9800 .
C23 H23 0.9500 .
C23 C24 1.375(12) .
C25 H25 0.9500 .
C25 C24 1.363(11) .
C24 C27 1.520(10) .
C27 H27A 0.9800 .
C27 H27B 0.9800 .
C27 H27C 0.9800 .
O14 H14A 0.8400 .
O14 C41 1.370(14) .
C41 H41A 0.9800 .
C41 H41B 0.9800 .
C41 H41C 0.9800 .
O15 H15A 0.8404 .
O15 C42 1.442(12) .
C42 H42A 0.9800 .
C42 H42B 0.9800 .
C42 H42C 0.9800 .
O16 H16 0.8651 .
O16 C43 1.463(15) .
C43 H43A 0.9800 .
C43 H43B 0.9800 .
C43 H43C 0.9800 .
C32A H32D 0.9800 .
C32A H32E 0.9800 .
C32A H32F 0.9800 .
C32A N8A 1.59(4) .
N8A C33A 1.21(3) .
N8A C31A 1.37(4) .
C33A H33D 0.9800 .
C33A H33E 0.9800 .
C33A H33F 0.9800 .
C31A H31A 0.9500 .
C43A H43D 0.9800 .
C43A H43E 0.9800 .
C43A H43F 0.9800 .
C43A O16A 1.376(19) .
O16A H16D 0.9052 .

loop_
_geom_hbond_atom_site_label_D
_geom_hbond_atom_site_label_H
_geom_hbond_atom_site_label_A
_geom_hbond_distance_DH
_geom_hbond_distance_HA
_geom_hbond_distance_DA
_geom_hbond_angle_DHA
_geom_hbond_site_symmetry_A
_geom_hbond_publ_flag
O10 H10A O15 0.88 1.98 2.861(9) 174.7 . yes
O10 H10B O16 0.85 1.72 2.562(13) 169.2 . yes
O9 H9 O14 0.883(10) 1.87(4) 2.693(10) 155(7) 5_666 yes
C17 H17C O8 0.98 2.62 3.106(11) 111.1 . yes
C28 H28 O7 0.95 2.54 3.132(10) 120.8 . yes
C33 H33B S2 0.98 2.99 3.788(19) 139.2 8_575 yes
C30 H30A O3 0.98 2.48 3.449(11) 168.1 5_666 yes
O14 H14A O3 0.84 1.99 2.684(9) 138.8 . yes
C41 H41B N8A 0.98 2.67 3.31(4) 122.7 7_655 yes
O15 H15A O7 0.84 2.36 2.970(9) 129.7 . yes
O15 H15A O12 0.84 2.24 2.981(10) 146.7 . yes
C33A H33F S3 0.98 2.80 3.63(2) 142.3 . yes

loop_
_geom_torsion_atom_site_label_1
_geom_torsion_atom_site_label_2
_geom_torsion_atom_site_label_3
_geom_torsion_atom_site_label_4
_geom_torsion
_geom_torsion_site_symmetry_1
Cu5 S3 C19 N5 -60.2(5) 4_656
Cu5 S3 C19 N6 117.4(5) 4_656
Cu5 S2 C8 N4 -180.0(5) .
Cu5 S2 C8 N3 -1.8(4) .
Cu5 S1 C1 N2 120.9(5) 6_557
Cu5 S1 C1 N1 -57.3(4) 6_557
Cu5 N3 C8 S2 2.5(5) .
Cu5 N3 C8 N4 -179.4(5) .
Cu5 N3 C7 O8 -164.1(5) .
Cu5 N3 C7 C10 13.6(8) .
Cu1 S3 C19 N5 47.6(5) 3_566
Cu1 S3 C19 N6 -134.8(5) 3_566
Cu1 S2 C8 N4 -121.1(4) 6_657
Cu1 S2 C8 N3 57.1(4) 6_657
Cu1 S1 C1 N2 179.5(5) .
Cu1 S1 C1 N1 1.4(3) .
Cu1 N1 C1 S1 -2.0(5) .
Cu1 N1 C1 N2 179.9(5) .
Cu1 N1 C2 O1 162.6(5) .
Cu1 N1 C2 C34 -15.0(7) .
Cu4 O8 C7 N3 -15.6(9) .
Cu4 O8 C7 C10 166.6(4) .
Cu4 O7 C6 O6 177.5(5) .
Cu4 O7 C6 C9 -4.5(7) .
Cu4 N4 C8 S2 167.7(3) .
Cu4 N4 C8 N3 -10.3(8) .
Cu4 N4 C9 C6 3.8(6) .
Cu2 O1 C2 N1 8.2(9) .
Cu2 O1 C2 C34 -174.2(4) .
Cu2 O2 C3 O3 179.6(6) .
Cu2 O2 C3 C4 -3.2(8) .
Cu2 O4 C5 O5 -161.9(6) .
Cu2 O4 C5 C20 18.8(11) .
Cu2 O13 C31 N8 63(3) .
Cu2 O13 C31A N8A -173(2) .
Cu2 N2 C1 S1 -157.7(3) .
Cu2 N2 C1 N1 20.3(8) .
Cu2 N2 C4 C3 -11.4(6) .
Cu3 O6 C6 O7 6.4(10) .
Cu3 O6 C6 C9 -171.8(4) .
Cu3 O11 C18 N5 4.7(10) .
Cu3 O11 C18 C21 -177.1(4) .
Cu3 O5 C5 O4 179.9(5) .
Cu3 O5 C5 C20 -0.8(9) .
Cu3 O12 C28 N7 139.2(7) .
Cu3 N6 C19 S3 176.8(3) .
Cu3 N6 C19 N5 -5.8(9) .
Cu3 N6 C20 C5 16.6(7) .
Cu6 S3 C19 N5 -0.5(4) 4_656
Cu6 S3 C19 N6 177.1(6) 4_656
Cu6 S2 C8 N4 125.0(4) .
Cu6 S2 C8 N3 -56.8(4) .
Cu6 S1 C1 N2 -135.2(4) 2_564
Cu6 S1 C1 N1 46.6(4) 2_564
Cu6 N5 C18 O11 175.9(5) 4_656
Cu6 N5 C18 C21 -2.3(8) 4_656
Cu6 N5 C19 S3 0.7(5) 4_656
Cu6 N5 C19 N6 -176.9(5) 4_656
O8 C7 C10 C11 35.2(8) .
O8 C7 C10 C15 -143.2(6) .
O1 C2 C34 C35 144.0(6) .
O1 C2 C34 C39 -34.9(8) .
O7 C6 C9 N4 0.6(8) .
O4 C5 C20 N6 168.8(6) .
O6 C6 C9 N4 178.8(5) .
O11 C18 C21 C22 136.1(7) .
O11 C18 C21 C26 -47.5(9) .
O5 C5 C20 N6 -10.5(9) .
N5 C18 C21 C22 -45.4(9) .
N5 C18 C21 C26 131.0(7) .
N2 C4 C3 O2 9.8(9) .
N2 C4 C3 O3 -172.8(6) .
N3 C7 C10 C11 -142.8(6) .
N3 C7 C10 C15 38.8(8) .
N1 C2 C34 C35 -38.1(8) .
N1 C2 C34 C39 143.0(6) .
C1 N2 C4 C3 -173.8(5) .
C1 N1 C2 O1 0.7(9) .
C1 N1 C2 C34 -176.9(5) .
C32 N8 C31 O13 -4(3) .
C8 N4 C9 C6 173.5(5) .
C8 N3 C7 O8 -1.2(9) .
C8 N3 C7 C10 176.6(5) .
C7 N3 C8 S2 -163.0(5) .
C7 N3 C8 N4 15.1(9) .
C7 C10 C11 C12 178.8(6) .
C7 C10 C15 C14 -179.0(6) .
C18 N5 C19 S3 172.2(5) .
C18 N5 C19 N6 -5.3(10) .
C18 C21 C22 C23 176.5(7) .
C18 C21 C26 C25 -175.7(7) .
C4 N2 C1 S1 2.1(8) .
C4 N2 C1 N1 -179.9(5) .
C19 N5 C18 O11 5.8(11) .
C19 N5 C18 C21 -172.4(6) .
C19 N6 C20 C5 -168.4(6) .
C33 N8 C31 O13 -176.0(17) .
C2 N1 C1 S1 162.1(4) .
C2 N1 C1 N2 -16.0(9) .
C2 C34 C35 C36 -179.8(6) .
C2 C34 C39 C38 -179.5(6) .
C10 C11 C12 C13 1.4(10) .
C10 C15 C14 C13 -1.0(11) .
C34 C35 C36 C37 -1.2(10) .
C34 C39 C38 C37 -0.2(10) .
C9 N4 C8 S2 -0.4(7) .
C9 N4 C8 N3 -178.4(5) .
C11 C10 C15 C14 2.5(10) .
C11 C12 C13 C14 0.2(10) .
C11 C12 C13 C16 -177.7(6) .
C15 C10 C11 C12 -2.7(9) .
C15 C14 C13 C12 -0.4(10) .
C15 C14 C13 C16 177.5(7) .
C35 C34 C39 C38 1.6(9) .
C35 C36 C37 C38 2.5(10) .
C35 C36 C37 C40 -177.1(6) .
C39 C34 C35 C36 -0.9(9) .
C39 C38 C37 C36 -1.8(10) .
C39 C38 C37 C40 177.8(6) .
C20 N6 C19 S3 2.7(8) .
C20 N6 C19 N5 -179.9(6) .
C21 C22 C23 C24 -1.6(13) .
C21 C26 C25 C24 -0.2(12) .
C22 C21 C26 C25 0.8(11) .
C22 C23 C24 C25 2.1(13) .
C22 C23 C24 C27 -178.1(8) .
C26 C21 C22 C23 0.1(11) .
C26 C25 C24 C23 -1.2(12) .
C26 C25 C24 C27 179.0(8) .
C29 N7 C28 O12 -2.4(14) .
C30 N7 C28 O12 177.3(9) .
C32A N8A C31A O13 -171(2) .
C33A N8A C31A O13 29(5) .
